data_2011570
loop_
_publ_author_name
'Bolte, Michael'
'Degen, Alexander'
'Egert, Ernst'

_publ_section_title
;
 Diels--Alder adducts of maleic anhydride and dienes: new compounds by
 crystallization
;
_journal_issue 11
_journal_name_full 'Acta Crystallographica Section C'
_journal_page_first 1338
_journal_page_last 1342
_journal_paper_doi 10.1107/S0108270100010131
_journal_volume 56
_journal_year 2000
_chemical_formula_moiety 'C9 H2 Cl6 O3 , 0.16(C4 H10 O)'
_chemical_formula_sum 'C9.64 H3.6 Cl6 O3.16'
_chemical_formula_weight 383.16
_chemical_name_systematic
;
1,2,3,4,7,7-hexachlorobicyclo[2.2.1]hept-2-ene-endo-cis-5,6-dicarboxylic
anhydride diethyl ether solvate
;
_space_group_IT_number 148
_symmetry_cell_setting trigonal
_symmetry_space_group_name_Hall '-R 3'
_symmetry_space_group_name_H-M 'R -3 :H'
_audit_creation_method SHELXL97
_cell_angle_alpha 90
_cell_angle_beta 90
_cell_angle_gamma 120
_cell_formula_units_Z 18
_cell_length_a 29.639(4)
_cell_length_b 29.639(4)
_cell_length_c 8.119(2)
_cell_measurement_reflns_used 512
_cell_measurement_temperature 173(2)
_cell_measurement_theta_max 20
_cell_measurement_theta_min 1
_cell_volume 6176.8(19)
_computing_cell_refinement SMART
_computing_data_collection 'SMART (Siemens, 1995)'
_computing_data_reduction 'SAINT (Siemens, 1995)'
_computing_molecular_graphics 'XP in SHELXTL-Plus (Sheldrick, 1991)'
_computing_structure_refinement 'SHELXL97 (Sheldrick, 1997)'
_computing_structure_solution 'SHELXS97 (Sheldrick, 1990)'
_diffrn_ambient_temperature 173(2)
_diffrn_measured_fraction_theta_full 1.000
_diffrn_measured_fraction_theta_max 1.000
_diffrn_measurement_device_type 'Siemens CCD three-circle'
_diffrn_measurement_method \w
_diffrn_radiation_monochromator graphite
_diffrn_radiation_source 'fine-focus sealed tube'
_diffrn_radiation_type MoK\a
_diffrn_radiation_wavelength .71073
_diffrn_reflns_av_R_equivalents .045
_diffrn_reflns_av_sigmaI/netI .022
_diffrn_reflns_limit_h_max 37
_diffrn_reflns_limit_h_min -36
_diffrn_reflns_limit_k_max 37
_diffrn_reflns_limit_k_min -37
_diffrn_reflns_limit_l_max 10
_diffrn_reflns_limit_l_min -10
_diffrn_reflns_number 31306
_diffrn_reflns_theta_full 26.37
_diffrn_reflns_theta_max 26.37
_diffrn_reflns_theta_min 2.38
_diffrn_standards_decay_% 0
_diffrn_standards_interval_time 1800
_diffrn_standards_number 317
_exptl_absorpt_coefficient_mu 1.249
_exptl_absorpt_correction_T_max .835
_exptl_absorpt_correction_T_min .706
_exptl_absorpt_correction_type empirical
_exptl_absorpt_process_details '(SADABS; Sheldrick, 1996)'
_exptl_crystal_colour colourless
_exptl_crystal_density_diffrn 1.854
_exptl_crystal_density_method 'not measured'
_exptl_crystal_description block
_exptl_crystal_F_000 3402
_exptl_crystal_size_max .30
_exptl_crystal_size_mid .20
_exptl_crystal_size_min .15
_refine_diff_density_max .73
_refine_diff_density_min -.38
_refine_ls_extinction_method none
_refine_ls_goodness_of_fit_ref 1.060
_refine_ls_hydrogen_treatment constr
_refine_ls_matrix_type full
_refine_ls_number_parameters 173
_refine_ls_number_reflns 2811
_refine_ls_number_restraints 2
_refine_ls_restrained_S_all 1.061
_refine_ls_R_factor_all .046
_refine_ls_R_factor_gt .032
_refine_ls_shift/su_max .001
_refine_ls_shift/su_mean .000
_refine_ls_structure_factor_coef Fsqd
_refine_ls_weighting_details 'calc w = 1/[\s^2^(Fo^2^)+(0.0319P)^2^+19.3097P] where P=(Fo^2^+2Fc^2^)/3'
_refine_ls_weighting_scheme calc
_refine_ls_wR_factor_ref .078
_reflns_number_gt 2314
_reflns_number_total 2811
_reflns_threshold_expression I>2\s(I)
_cod_data_source_file sk1412.cif
_cod_data_source_block II
_cod_depositor_comments
;
The following automatic conversions were performed:
'_symmetry_cell_setting' value 'Trigonal' changed to 'trigonal' according
to '/home/saulius/struct/CIF-dictionaries/cif_core.dic' dictionary named
'cif_core.dic' version 2.4.1 from 2010-06-29.

Automatic conversion script
Id: cif_fix_enum 1527 2010-12-29 10:47:43Z saulius 

The following automatic conversions were performed:

'_symmetry_cell_setting' value 'Trigonal' changed to 'trigonal'
according to /home/saulius/struct/CIF-dictionaries/cif_core.dic
dictionary named 'cif_core.dic' version 2.4.1 from 2010-06-29.

Automatic conversion script
Id: cif_fix_values 1715 2011-07-08 13:25:40Z adriana 
;
_cod_original_sg_symbol_H-M 'R -3'
_cod_original_formula_sum 'C9 H2 Cl6 O3 , 0.16(C4 H10 O)'
_cod_database_code 2011570
_cod_database_fobs_code 2011570

loop_
_symmetry_equiv_pos_as_xyz
'x, y, z'
'-y, x-y, z'
'-x+y, -x, z'
'x+2/3, y+1/3, z+1/3'
'-y+2/3, x-y+1/3, z+1/3'
'-x+y+2/3, -x+1/3, z+1/3'
'x+1/3, y+2/3, z+2/3'
'-y+1/3, x-y+2/3, z+2/3'
'-x+y+1/3, -x+2/3, z+2/3'
'-x, -y, -z'
'y, -x+y, -z'
'x-y, x, -z'
'-x+2/3, -y+1/3, -z+1/3'
'y+2/3, -x+y+1/3, -z+1/3'
'x-y+2/3, x+1/3, -z+1/3'
'-x+1/3, -y+2/3, -z+2/3'
'y+1/3, -x+y+2/3, -z+2/3'
'x-y+1/3, x+2/3, -z+2/3'

loop_
_atom_site_label
_atom_site_fract_x
_atom_site_fract_y
_atom_site_fract_z
_atom_site_U_iso_or_equiv
_atom_site_adp_type
_atom_site_calc_flag
_atom_site_refinement_flags
_atom_site_occupancy
_atom_site_disorder_assembly
_atom_site_disorder_group
_atom_site_type_symbol
C1 .32288(9) .40866(9) .3739(3) .0236(5) Uani d . 1 . . C
H1 .3598 .4163 .3724 .028 Uiso calc R 1 . . H
C2 .31361(9) .44191(9) .2488(3) .0251(5) Uani d . 1 . . C
H2 .3461 .4657 .1866 .030 Uiso calc R 1 . . H
C3 .29484(10) .47295(9) .3578(3) .0252(5) Uani d . 1 . . C
Cl3 .29797(3) .52706(3) .26211(10) .0464(2) Uani d . 1 . . Cl
C4 .24234(9) .43351(9) .4300(3) .0230(5) Uani d . 1 . . C
Cl4 .18418(3) .42570(3) .36819(8) .03901(18) Uani d . 1 . . Cl
C5 .25017(9) .40453(9) .5379(3) .0215(5) Uani d . 1 . . C
Cl5 .20471(2) .35140(3) .64147(8) .03192(16) Uani d . 1 . . Cl
C6 .30830(9) .42379(9) .5416(3) .0230(5) Uani d . 1 . . C
Cl6 .33108(3) .40670(3) .71498(8) .03710(17) Uani d . 1 . . Cl
C7 .32971(9) .48300(10) .5122(3) .0280(5) Uani d . 1 . . C
Cl71 .39703(3) .51862(3) .46847(10) .04236(19) Uani d . 1 . . Cl
Cl72 .31643(3) .51406(3) .67495(9) .03886(18) Uani d . 1 . . Cl
C8 .28509(9) .35302(10) .3245(3) .0242(5) Uani d . 1 . . C
O2 .27761(7) .31351(7) .3867(2) .0313(4) Uani d . 1 . . O
C9 .27141(10) .40316(10) .1365(3) .0260(5) Uani d . 1 . . C
O3 .25089(8) .40991(8) .0220(2) .0374(5) Uani d . 1 . . O
O1 .25653(7) .35263(6) .1891(2) .0270(4) Uani d . 1 . . O
C11 .3617(6) .6579(6) .4546(18) .092(4) Uiso d P .33 . . C
H11A .3643 .6786 .5488 .138 Uiso d PR .33 . . H
H11B .3435 .6217 .4846 .138 Uiso d PR .33 . . H
H11C .3960 .6674 .4163 .138 Uiso d PR .33 . . H
C12 .3333 .6667 .3124(14) .143(4) Uiso d SD 1 . . C
H12A .3514 .7031 .2861 .172 Uiso d PR .33 . . H
H12B .2996 .6580 .3536 .172 Uiso d PR .33 . . H
O13 .327(4) .6365(16) .1648(11) .117(8) Uiso d PD .17 . . O

loop_
_atom_site_aniso_label
_atom_site_aniso_U_11
_atom_site_aniso_U_22
_atom_site_aniso_U_33
_atom_site_aniso_U_12
_atom_site_aniso_U_13
_atom_site_aniso_U_23
C1 .0163(11) .0244(12) .0297(12) .0098(10) .0005(9) -.0036(10)
C2 .0226(12) .0254(12) .0252(12) .0105(10) .0069(10) .0026(10)
C3 .0274(13) .0212(12) .0276(12) .0126(11) .0023(10) .0013(10)
Cl3 .0623(5) .0302(4) .0521(4) .0272(4) .0087(4) .0121(3)
C4 .0201(12) .0278(13) .0247(12) .0148(10) -.0013(9) -.0045(10)
Cl4 .0288(3) .0604(5) .0383(4) .0301(3) -.0026(3) .0027(3)
C5 .0174(11) .0250(12) .0198(11) .0088(10) .0006(9) -.0037(9)
Cl5 .0289(3) .0317(3) .0282(3) .0100(3) .0069(2) .0046(3)
C6 .0214(12) .0258(12) .0238(12) .0132(10) -.0045(9) -.0043(10)
Cl6 .0406(4) .0486(4) .0313(3) .0292(3) -.0153(3) -.0080(3)
C7 .0205(12) .0257(13) .0345(13) .0091(11) .0004(10) -.0082(11)
Cl71 .0207(3) .0332(4) .0579(5) .0020(3) .0024(3) -.0138(3)
Cl72 .0386(4) .0346(4) .0427(4) .0177(3) -.0013(3) -.0169(3)
C8 .0220(12) .0288(13) .0241(12) .0143(10) .0011(9) -.0056(10)
O2 .0387(11) .0248(9) .0342(10) .0188(8) .0008(8) -.0013(8)
C9 .0278(13) .0302(13) .0221(12) .0162(11) .0069(10) .0004(10)
O3 .0455(12) .0462(12) .0254(9) .0265(10) -.0022(8) .0009(8)
O1 .0279(9) .0270(9) .0267(9) .0141(8) -.0042(7) -.0048(7)

loop_
_atom_type_symbol
_atom_type_description
_atom_type_scat_dispersion_real
_atom_type_scat_dispersion_imag
_atom_type_scat_source
C C .0033 .0016 'International Tables Vol C Tables 4.2.6.8 and 6.1.1.4'
H H .0000 .0000 'International Tables Vol C Tables 4.2.6.8 and 6.1.1.4'
O O .0106 .0060 'International Tables Vol C Tables 4.2.6.8 and 6.1.1.4'
Cl Cl .1484 .1585 'International Tables Vol C Tables 4.2.6.8 and 6.1.1.4'

loop_
_geom_angle_atom_site_label_1
_geom_angle_atom_site_label_2
_geom_angle_atom_site_label_3
_geom_angle_site_symmetry_1
_geom_angle_site_symmetry_3
_geom_angle
C8 C1 C2 . . 104.60(19)
C8 C1 C6 . . 112.60(19)
C2 C1 C6 . . 103.24(18)
C8 C1 H1 . . 112.0
C2 C1 H1 . . 112.0
C6 C1 H1 . . 112.0
C9 C2 C1 . . 104.94(19)
C9 C2 C3 . . 112.7(2)
C1 C2 C3 . . 103.54(19)
C9 C2 H2 . . 111.7
C1 C2 H2 . . 111.7
C3 C2 H2 . . 111.7
C4 C3 C7 . . 99.37(18)
C4 C3 C2 . . 107.09(19)
C7 C3 C2 . . 99.84(19)
C4 C3 Cl3 . . 116.27(17)
C7 C3 Cl3 . . 117.28(17)
C2 C3 Cl3 . . 114.71(17)
C5 C4 C3 . . 108.0(2)
C5 C4 Cl4 . . 127.02(19)
C3 C4 Cl4 . . 124.75(18)
C4 C5 C6 . . 107.6(2)
C4 C5 Cl5 . . 127.83(19)
C6 C5 Cl5 . . 124.30(18)
C5 C6 C7 . . 99.60(18)
C5 C6 C1 . . 107.42(18)
C7 C6 C1 . . 100.04(19)
C5 C6 Cl6 . . 115.98(17)
C7 C6 Cl6 . . 116.93(17)
C1 C6 Cl6 . . 114.71(16)
C3 C7 C6 . . 92.89(18)
C3 C7 Cl72 . . 113.80(17)
C6 C7 Cl72 . . 113.67(18)
C3 C7 Cl71 . . 113.36(18)
C6 C7 Cl71 . . 113.99(17)
Cl72 C7 Cl71 . . 108.61(13)
O2 C8 O1 . . 121.1(2)
O2 C8 C1 . . 129.2(2)
O1 C8 C1 . . 109.7(2)
O3 C9 O1 . . 120.5(2)
O3 C9 C2 . . 130.3(2)
O1 C9 C2 . . 109.1(2)
C8 O1 C9 . . 111.65(18)
C12 C11 C11 . 3_565 55.5(5)
C12 C11 C11 . 2_665 55.5(5)
C11 C11 C11 3_565 2_665 60.002(4)
C12 C11 H11A . . 111.7
C12 C11 H11B . . 109.4
H11A C11 H11B . . 109.5
C12 C11 H11C . . 107.3
H11A C11 H11C . . 109.5
H11B C11 H11C . . 109.5
O13 C12 C11 . . 115(3)
O13 C12 H12A . . 109.7
C11 C12 H12A . . 108.4
O13 C12 H12B . . 109.3
C11 C12 H12B . . 106.3
H12A C12 H12B . . 107.5
C12 O13 C12 13_565 . 110.6(15)

loop_
_geom_bond_atom_site_label_1
_geom_bond_atom_site_label_2
_geom_bond_site_symmetry_2
_geom_bond_distance
_geom_bond_publ_flag
C1 C8 . 1.513(3) ?
C1 C2 . 1.532(3) ?
C1 C6 . 1.561(3) ?
C1 H1 . 1.0000 ?
C2 C9 . 1.509(3) ?
C2 C3 . 1.565(3) ?
C2 H2 . 1.0000 ?
C3 C4 . 1.521(3) ?
C3 C7 . 1.556(3) ?
C3 Cl3 . 1.742(2) ?
C4 C5 . 1.326(3) ?
C4 Cl4 . 1.697(2) ?
C5 C6 . 1.520(3) ?
C5 Cl5 . 1.697(2) ?
C6 C7 . 1.558(3) ?
C6 Cl6 . 1.742(2) ?
C7 Cl72 . 1.764(2) ?
C7 Cl71 . 1.765(2) ?
C8 O2 . 1.190(3) ?
C8 O1 . 1.384(3) ?
C9 O3 . 1.182(3) ?
C9 O1 . 1.400(3) ?
C11 C12 . 1.525(15) ?
C11 H11A . .9601 ?
C11 H11B . .9599 ?
C11 H11C . .9599 ?
C12 O13 . 1.451(9) ?
C12 H12A . .9601 ?
C12 H12B . .9600 ?

loop_
_geom_torsion_atom_site_label_1
_geom_torsion_atom_site_label_2
_geom_torsion_atom_site_label_3
_geom_torsion_atom_site_label_4
_geom_torsion_site_symmetry_1
_geom_torsion_site_symmetry_4
_geom_torsion
C8 C1 C2 C9 . . -.2(2)
C6 C1 C2 C9 . . -118.14(19)
C8 C1 C2 C3 . . 118.2(2)
C6 C1 C2 C3 . . .2(2)
C9 C2 C3 C4 . . 46.6(3)
C1 C2 C3 C4 . . -66.2(2)
C9 C2 C3 C7 . . 149.7(2)
C1 C2 C3 C7 . . 36.9(2)
C9 C2 C3 Cl3 . . -84.0(2)
C1 C2 C3 Cl3 . . 163.17(16)
C7 C3 C4 C5 . . -34.5(2)
C2 C3 C4 C5 . . 68.9(2)
Cl3 C3 C4 C5 . . -161.34(17)
C7 C3 C4 Cl4 . . 150.29(18)
C2 C3 C4 Cl4 . . -106.3(2)
Cl3 C3 C4 Cl4 . . 23.5(3)
C3 C4 C5 C6 . . .2(2)
Cl4 C4 C5 C6 . . 175.22(18)
C3 C4 C5 Cl5 . . -174.04(18)
Cl4 C4 C5 Cl5 . . 1.0(3)
C4 C5 C6 C7 . . 34.2(2)
Cl5 C5 C6 C7 . . -151.32(18)
C4 C5 C6 C1 . . -69.6(2)
Cl5 C5 C6 C1 . . 104.9(2)
C4 C5 C6 Cl6 . . 160.62(17)
Cl5 C5 C6 Cl6 . . -24.9(3)
C8 C1 C6 C5 . . -46.0(3)
C2 C1 C6 C5 . . 66.2(2)
C8 C1 C6 C7 . . -149.5(2)
C2 C1 C6 C7 . . -37.2(2)
C8 C1 C6 Cl6 . . 84.5(2)
C2 C1 C6 Cl6 . . -163.23(16)
C4 C3 C7 C6 . . 51.21(19)
C2 C3 C7 C6 . . -58.12(19)
Cl3 C3 C7 C6 . . 177.35(17)
C4 C3 C7 Cl72 . . -66.3(2)
C2 C3 C7 Cl72 . . -175.61(16)
Cl3 C3 C7 Cl72 . . 59.9(2)
C4 C3 C7 Cl71 . . 168.94(16)
C2 C3 C7 Cl71 . . 59.6(2)
Cl3 C3 C7 Cl71 . . -64.9(2)
C5 C6 C7 C3 . . -51.29(19)
C1 C6 C7 C3 . . 58.49(19)
Cl6 C6 C7 C3 . . -177.04(16)
C5 C6 C7 Cl72 . . 66.3(2)
C1 C6 C7 Cl72 . . 176.08(16)
Cl6 C6 C7 Cl72 . . -59.4(2)
C5 C6 C7 Cl71 . . -168.49(16)
C1 C6 C7 Cl71 . . -58.7(2)
Cl6 C6 C7 Cl71 . . 65.8(2)
C2 C1 C8 O2 . . -179.0(2)
C6 C1 C8 O2 . . -67.6(3)
C2 C1 C8 O1 . . -.5(2)
C6 C1 C8 O1 . . 110.9(2)
C1 C2 C9 O3 . . 179.5(3)
C3 C2 C9 O3 . . 67.5(3)
C1 C2 C9 O1 . . .8(2)
C3 C2 C9 O1 . . -111.2(2)
O2 C8 O1 C9 . . 179.6(2)
C1 C8 O1 C9 . . 1.0(3)
O3 C9 O1 C8 . . 180.0(2)
C2 C9 O1 C8 . . -1.1(3)
C11 C12 O13 C12 . 13_565 -142(5)
C11 C12 O13 C12 3_565 13_565 140(5)
